data_7225528
loop_
_publ_author_name
'Ben Salah, Assila Maatar'
'Sayari, Nadhem'
'Na\"ili, Houcine'
'Norquist, Alex'

_publ_section_title
;
 Chiral and achiral copper(II) complexes: structure, bonding and
 biological activities
;
_journal_name_full 'RSC Adv.'
_journal_paper_doi 10.1039/C6RA09630A
_journal_year 2016
_chemical_formula_moiety 'C8 H12 Cl4 Cu N'
_chemical_formula_sum 'C8 H12 Cl2 Cu0.5 N'
_chemical_formula_weight 224.86
_chemical_name_systematic
;
 ?
;
_space_group_IT_number 41
_symmetry_cell_setting orthorhombic
_symmetry_space_group_name_Hall 'C -2ac 2'
_symmetry_space_group_name_H-M 'C 2 e b'
_atom_sites_solution_hydrogens geom
_atom_sites_solution_primary direct
_atom_sites_solution_secondary difmap
_audit_block_doi 10.5517/cc14bmlp
_audit_creation_method SHELXL-97
_audit_update_record
;
2015-03-09 deposited with the CCDC.
2016-06-10 downloaded from the CCDC.
;
_cell_angle_alpha 90.00
_cell_angle_beta 90.00
_cell_angle_gamma 90.00
_cell_formula_units_Z 8
_cell_length_a 7.2117(10)
_cell_length_b 10.3511(12)
_cell_length_c 27.503(3)
_cell_measurement_temperature 293(2)
_cell_volume 2053.1(4)
_computing_structure_refinement 'SHELXL-97 (Sheldrick, 1997)'
_diffrn_ambient_temperature 293(2)
_diffrn_measured_fraction_theta_full 0.969
_diffrn_measured_fraction_theta_max 0.969
_diffrn_measurement_device_type KappaCCD
_diffrn_measurement_method 'CCD rotation images, thick slices'
_diffrn_radiation_monochromator 'horizonally mounted graphite crystal'
_diffrn_radiation_source 'fine-focus sealed tube'
_diffrn_radiation_type MoK\a
_diffrn_radiation_wavelength 0.71073
_diffrn_reflns_av_R_equivalents 0.0425
_diffrn_reflns_av_sigmaI/netI 0.0588
_diffrn_reflns_limit_h_max 8
_diffrn_reflns_limit_h_min -9
_diffrn_reflns_limit_k_max 13
_diffrn_reflns_limit_k_min -10
_diffrn_reflns_limit_l_max 33
_diffrn_reflns_limit_l_min -28
_diffrn_reflns_number 4658
_diffrn_reflns_theta_full 27.47
_diffrn_reflns_theta_max 27.47
_diffrn_reflns_theta_min 2.96
_exptl_absorpt_coefficient_mu 1.584
_exptl_absorpt_correction_T_max 0.736
_exptl_absorpt_correction_T_min 0.728
_exptl_absorpt_correction_type analytical
_exptl_crystal_colour green
_exptl_crystal_density_diffrn 1.455
_exptl_crystal_density_method 'not measured'
_exptl_crystal_description prism
_exptl_crystal_F_000 924
_exptl_crystal_size_max 0.2
_exptl_crystal_size_mid 0.2
_exptl_crystal_size_min 0.2
_refine_diff_density_max 0.334
_refine_diff_density_min -0.367
_refine_diff_density_rms 0.076
_refine_ls_abs_structure_details 'Flack H D (1983), Acta Cryst. A39, 876-881'
_refine_ls_abs_structure_Flack 0.00(2)
_refine_ls_extinction_coef 0.017(4)
_refine_ls_extinction_expression Fc^*^=kFc[1+0.001xFc^2^\l^3^/sin(2\q)]^-1/4^
_refine_ls_extinction_method SHELXL
_refine_ls_goodness_of_fit_ref 1.026
_refine_ls_hydrogen_treatment mixed
_refine_ls_matrix_type full
_refine_ls_number_parameters 106
_refine_ls_number_reflns 1922
_refine_ls_number_restraints 1
_refine_ls_restrained_S_all 1.026
_refine_ls_R_factor_all 0.0528
_refine_ls_R_factor_gt 0.0381
_refine_ls_shift/su_max 0.000
_refine_ls_shift/su_mean 0.000
_refine_ls_structure_factor_coef Fsqd
_refine_ls_weighting_details 'calc w=1/[\s^2^(Fo^2^)+(0.0375P)^2^+0.0000P] where P=(Fo^2^+2Fc^2^)/3'
_refine_ls_weighting_scheme calc
_refine_ls_wR_factor_gt 0.0751
_refine_ls_wR_factor_ref 0.0813
_reflns_number_gt 1609
_reflns_number_total 1922
_reflns_threshold_expression >2sigma(I)
_cod_data_source_file c6ra09630a1.cif
_cod_data_source_block job
_cod_original_sg_symbol_H-M 'C 2 c b'
_cod_original_formula_sum 'C8 H12 Cl2 Cu0.50 N1'
_cod_database_code 7225528

loop_
_symmetry_equiv_pos_as_xyz
'x, y, z'
'x+1/2, y, -z+1/2'
'x, -y, -z'
'x+1/2, -y, z+1/2'
'x+1/2, y+1/2, z'
'x+1, y+1/2, -z+1/2'
'x+1/2, -y+1/2, -z'
'x+1, -y+1/2, z+1/2'

loop_
_atom_site_label
_atom_site_type_symbol
_atom_site_fract_x
_atom_site_fract_y
_atom_site_fract_z
_atom_site_U_iso_or_equiv
_atom_site_adp_type
_atom_site_occupancy
_atom_site_symmetry_multiplicity
_atom_site_calc_flag
_atom_site_refinement_flags
Cu Cu 0.15650(11) 0.0000 0.5000 0.0245(2) Uani 1 2 d S
Cl2 Cl 0.37513(14) 0.12956(9) 0.46670(3) 0.0254(2) Uani 1 1 d .
Cl1 Cl -0.05053(16) 0.04830(12) 0.44221(4) 0.0416(3) Uani 1 1 d .
N N -0.3945(5) -0.1406(3) 0.43336(11) 0.0236(8) Uani 1 1 d .
H0A H -0.4792 -0.1144 0.4547 0.035 Uiso 1 1 calc R
H0B H -0.2854 -0.1054 0.4407 0.035 Uiso 1 1 calc R
H0C H -0.3851 -0.2263 0.4345 0.035 Uiso 1 1 calc R
C2 C -0.4515(6) -0.0998(4) 0.38303(14) 0.0266(10) Uani 1 1 d .
H2 H -0.4561 -0.0052 0.3822 0.032 Uiso 1 1 calc R
C3 C -0.3081(6) -0.1436(4) 0.34697(14) 0.0256(10) Uani 1 1 d .
C1 C -0.6475(6) -0.1512(4) 0.37263(16) 0.0349(11) Uani 1 1 d .
H1A H -0.7317 -0.1194 0.3969 0.052 Uiso 1 1 calc R
H1B H -0.6463 -0.2439 0.3734 0.052 Uiso 1 1 calc R
H1C H -0.6871 -0.1224 0.3411 0.052 Uiso 1 1 calc R
C4 C -0.2074(7) -0.0535(5) 0.32020(16) 0.0350(11) Uani 1 1 d .
H4 H -0.2301 0.0342 0.3246 0.042 Uiso 1 1 calc R
C8 C -0.2726(6) -0.2748(4) 0.33955(16) 0.0309(11) Uani 1 1 d .
H8 H -0.3377 -0.3368 0.3571 0.037 Uiso 1 1 calc R
C7 C -0.1410(8) -0.3116(5) 0.30616(16) 0.0451(12) Uani 1 1 d .
H7 H -0.1191 -0.3991 0.3009 0.054 Uiso 1 1 calc R
C6 C -0.0406(7) -0.2211(5) 0.28020(15) 0.0449(13) Uani 1 1 d .
H6 H 0.0491 -0.2482 0.2581 0.054 Uiso 1 1 calc R
C5 C -0.0720(7) -0.0931(5) 0.28669(16) 0.0426(13) Uani 1 1 d .
H5 H -0.0046 -0.0323 0.2692 0.051 Uiso 1 1 calc R

loop_
_atom_site_aniso_label
_atom_site_aniso_U_11
_atom_site_aniso_U_22
_atom_site_aniso_U_33
_atom_site_aniso_U_23
_atom_site_aniso_U_13
_atom_site_aniso_U_12
Cu 0.0171(3) 0.0296(4) 0.0267(3) -0.0016(3) 0.000 0.000
Cl2 0.0205(4) 0.0284(5) 0.0273(5) 0.0045(4) -0.0021(4) 0.0000(5)
Cl1 0.0284(5) 0.0432(7) 0.0532(7) 0.0073(6) -0.0194(5) -0.0097(6)
N 0.0176(18) 0.0295(19) 0.0237(18) 0.0004(14) 0.0015(14) 0.0035(15)
C2 0.024(2) 0.030(2) 0.025(2) -0.0019(19) -0.0041(17) 0.005(2)
C3 0.020(2) 0.035(2) 0.021(2) -0.0014(17) -0.0027(16) 0.007(2)
C1 0.019(2) 0.049(3) 0.037(2) -0.007(2) -0.003(2) 0.003(2)
C4 0.039(3) 0.037(3) 0.029(2) 0.005(2) -0.008(2) -0.003(2)
C8 0.032(2) 0.033(3) 0.027(2) 0.004(2) -0.0005(19) 0.005(2)
C7 0.046(3) 0.058(3) 0.031(3) -0.002(2) -0.004(2) 0.023(3)
C6 0.029(3) 0.080(4) 0.025(3) 0.002(3) 0.005(2) 0.017(3)
C5 0.029(3) 0.067(4) 0.032(3) 0.017(2) -0.003(2) -0.009(3)

loop_
_atom_type_symbol
_atom_type_description
_atom_type_scat_dispersion_real
_atom_type_scat_dispersion_imag
_atom_type_scat_source
C C 0.0033 0.0016 'International Tables Vol C Tables 4.2.6.8 and 6.1.1.4'
H H 0.0000 0.0000 'International Tables Vol C Tables 4.2.6.8 and 6.1.1.4'
Cl Cl 0.1484 0.1585 'International Tables Vol C Tables 4.2.6.8 and 6.1.1.4'
Cu Cu 0.3201 1.2651 'International Tables Vol C Tables 4.2.6.8 and 6.1.1.4'
N N 0.0061 0.0033 'International Tables Vol C Tables 4.2.6.8 and 6.1.1.4'

loop_
_geom_angle_atom_site_label_1
_geom_angle_atom_site_label_2
_geom_angle_atom_site_label_3
_geom_angle
_geom_angle_site_symmetry_1
_geom_angle_site_symmetry_3
Cl1 Cu Cl1 96.27(7) . 3_556
Cl1 Cu Cl2 92.58(4) . .
Cl1 Cu Cl2 152.22(4) 3_556 .
Cl1 Cu Cl2 152.22(4) . 3_556
Cl1 Cu Cl2 92.58(4) 3_556 3_556
Cl2 Cu Cl2 91.69(6) . 3_556
C2 N H0A 109.5 . .
C2 N H0B 109.5 . .
H0A N H0B 109.5 . .
C2 N H0C 109.5 . .
H0A N H0C 109.5 . .
H0B N H0C 109.5 . .
C3 C2 N 109.5(3) . .
C3 C2 C1 113.9(3) . .
N C2 C1 108.9(3) . .
C3 C2 H2 108.1 . .
N C2 H2 108.1 . .
C1 C2 H2 108.1 . .
C4 C3 C8 118.6(4) . .
C4 C3 C2 120.3(4) . .
C8 C3 C2 121.1(4) . .
C2 C1 H1A 109.5 . .
C2 C1 H1B 109.5 . .
H1A C1 H1B 109.5 . .
C2 C1 H1C 109.5 . .
H1A C1 H1C 109.5 . .
H1B C1 H1C 109.5 . .
C3 C4 C5 120.9(5) . .
C3 C4 H4 119.5 . .
C5 C4 H4 119.5 . .
C7 C8 C3 119.6(4) . .
C7 C8 H8 120.2 . .
C3 C8 H8 120.2 . .
C8 C7 C6 121.2(5) . .
C8 C7 H7 119.4 . .
C6 C7 H7 119.4 . .
C5 C6 C7 120.4(5) . .
C5 C6 H6 119.8 . .
C7 C6 H6 119.8 . .
C6 C5 C4 119.2(5) . .
C6 C5 H5 120.4 . .
C4 C5 H5 120.4 . .

loop_
_geom_bond_atom_site_label_1
_geom_bond_atom_site_label_2
_geom_bond_distance
_geom_bond_site_symmetry_2
Cu Cl1 2.2373(12) .
Cu Cl1 2.2373(12) 3_556
Cu Cl2 2.2634(11) .
Cu Cl2 2.2634(11) 3_556
N C2 1.505(5) .
N H0A 0.8900 .
N H0B 0.8900 .
N H0C 0.8900 .
C2 C3 1.503(6) .
C2 C1 1.538(6) .
C2 H2 0.9800 .
C3 C4 1.393(6) .
C3 C8 1.397(6) .
C1 H1A 0.9600 .
C1 H1B 0.9600 .
C1 H1C 0.9600 .
C4 C5 1.404(7) .
C4 H4 0.9300 .
C8 C7 1.374(7) .
C8 H8 0.9300 .
C7 C6 1.383(7) .
C7 H7 0.9300 .
C6 C5 1.355(7) .
C6 H6 0.9300 .
C5 H5 0.9300 .

loop_
_geom_hbond_atom_site_label_D
_geom_hbond_atom_site_label_H
_geom_hbond_atom_site_label_A
_geom_hbond_distance_DH
_geom_hbond_distance_HA
_geom_hbond_distance_DA
_geom_hbond_angle_DHA
_geom_hbond_site_symmetry_A
N H0C Cl2 0.89 2.56 3.206(3) 130.5 5_445
N H0A Cl2 0.89 2.41 3.214(3) 150.6 3_456
